data_7213906
loop_
_publ_author_name
'Liu, Xitao'
'Wang, Xinqiang'
'Yin, Xin'
'Liu, Shande'
'He, Wen'
'Zhu, Luyi'
'Zhang, Guanghui'
'Xu, Dong'

_publ_section_title
;
 Bulk growth and physical properties of diguanidinium phosphate
 monohydrate (G2HP) as a multi-functional crystal
;
_journal_issue 5
_journal_name_full CrystEngComm
_journal_page_first 930
_journal_paper_doi 10.1039/c3ce41896k
_journal_volume 16
_journal_year 2014
_chemical_formula_moiety 'H O4 P, 2(C H6 N3), H2 O'
_chemical_formula_sum 'C2 H15 N6 O5 P'
_chemical_formula_weight 234.17
_chemical_name_systematic
;
?
;
_space_group_IT_number 114
_symmetry_cell_setting tetragonal
_symmetry_space_group_name_Hall 'P -4 2n'
_symmetry_space_group_name_H-M 'P -4 21 c'
_atom_sites_solution_hydrogens geom
_atom_sites_solution_primary direct
_atom_sites_solution_secondary difmap
_audit_creation_method SHELXL-97
_cell_angle_alpha 90.00
_cell_angle_beta 90.00
_cell_angle_gamma 90.00
_cell_formula_units_Z 8
_cell_length_a 16.8420(2)
_cell_length_b 16.8420(2)
_cell_length_c 7.2490(2)
_cell_measurement_reflns_used 1973
_cell_measurement_temperature 296(2)
_cell_measurement_theta_max 27.5
_cell_measurement_theta_min 1.7
_cell_volume 2056.20(7)
_computing_cell_refinement 'APEX2 Software Suite (Bruker,2005)'
_computing_data_collection 'APEX2 Software Suite (Bruker,2005)'
_computing_data_reduction 'APEX2 Software Suite (Bruker,2005)'
_computing_molecular_graphics 'SHELXTL (Bruker, 1997)'
_computing_publication_material 'WINGX (Farrugia,1999)'
_computing_structure_refinement 'SHELXL-97 (Sheldrick, 1997)'
_computing_structure_solution 'SHELXS-97 (Sheldrick, 1990)'
_diffrn_ambient_temperature 296(2)
_diffrn_measured_fraction_theta_full 0.991
_diffrn_measured_fraction_theta_max 0.991
_diffrn_measurement_device_type 'Bruker APEX2 CCD area-detectr diffractometer'
_diffrn_measurement_method '\f and \w scans'
_diffrn_radiation_monochromator graphite
_diffrn_radiation_source 'fine-focus sealed tube'
_diffrn_radiation_type MoK\a
_diffrn_radiation_wavelength 0.71073
_diffrn_reflns_av_R_equivalents 0.0334
_diffrn_reflns_av_sigmaI/netI 0.0360
_diffrn_reflns_limit_h_max 21
_diffrn_reflns_limit_h_min -15
_diffrn_reflns_limit_k_max 20
_diffrn_reflns_limit_k_min -17
_diffrn_reflns_limit_l_max 9
_diffrn_reflns_limit_l_min -6
_diffrn_reflns_number 9021
_diffrn_reflns_theta_full 27.48
_diffrn_reflns_theta_max 27.48
_diffrn_reflns_theta_min 1.71
_diffrn_standards_number 0
_exptl_absorpt_coefficient_mu 0.281
_exptl_absorpt_correction_T_max 0.9671
_exptl_absorpt_correction_T_min 0.9564
_exptl_absorpt_correction_type multi-scan
_exptl_absorpt_process_details 'APEX2 Software Suite (Bruker,2005)'
_exptl_crystal_colour colourless
_exptl_crystal_density_diffrn 1.513
_exptl_crystal_density_method 'not measured'
_exptl_crystal_description prism
_exptl_crystal_F_000 992
_exptl_crystal_size_max 0.16
_exptl_crystal_size_mid 0.13
_exptl_crystal_size_min 0.12
_refine_diff_density_max 0.160
_refine_diff_density_min -0.209
_refine_diff_density_rms 0.038
_refine_ls_abs_structure_details 'Flack H D (1983), Acta Cryst. A39, 876-881'
_refine_ls_abs_structure_Flack 0.23(10)
_refine_ls_extinction_coef 0.0106(10)
_refine_ls_extinction_expression Fc^*^=kFc[1+0.001xFc^2^\l^3^/sin(2\q)]^-1/4^
_refine_ls_extinction_method SHELXL
_refine_ls_goodness_of_fit_ref 1.024
_refine_ls_hydrogen_treatment mixed
_refine_ls_matrix_type full
_refine_ls_number_parameters 188
_refine_ls_number_reflns 2314
_refine_ls_number_restraints 0
_refine_ls_restrained_S_all 1.024
_refine_ls_R_factor_all 0.0423
_refine_ls_R_factor_gt 0.0313
_refine_ls_shift/su_max 0.001
_refine_ls_shift/su_mean 0.000
_refine_ls_structure_factor_coef Fsqd
_refine_ls_weighting_details 'calc w=1/[\s^2^(Fo^2^)+(0.0412P)^2^+0.0000P] where P=(Fo^2^+2Fc^2^)/3'
_refine_ls_weighting_scheme calc
_refine_ls_wR_factor_gt 0.0690
_refine_ls_wR_factor_ref 0.0752
_reflns_number_gt 1973
_reflns_number_total 2314
_reflns_threshold_expression >2sigma(I)
_cod_data_source_file c3ce41896k.txt
_cod_data_source_block G2HP
_cod_depositor_comments
;
The following automatic conversions were performed:

'_symmetry_cell_setting' value 'Tetragonal' changed to 'tetragonal'
according to
/usr/data/users/saulius/automatic-downloads/current/RSC/lib/dictionaries/cif_core.dic
dictionary named 'cif_core.dic' version 2.4.2 from 2011-04-26.

Automatic conversion script
Id: cif_fix_values 2281 2013-09-26 08:29:07Z andrius 
;
_cod_original_sg_symbol_Hall 'P -42n'
_cod_database_code 7213906

loop_
_symmetry_equiv_pos_as_xyz
'x, y, z'
'-x, -y, z'
'x+1/2, -y+1/2, -z+1/2'
'-x+1/2, y+1/2, -z+1/2'
'y+1/2, x+1/2, z+1/2'
'-y+1/2, -x+1/2, z+1/2'
'-y, x, -z'
'y, -x, -z'

loop_
_atom_site_label
_atom_site_type_symbol
_atom_site_fract_x
_atom_site_fract_y
_atom_site_fract_z
_atom_site_U_iso_or_equiv
_atom_site_adp_type
_atom_site_occupancy
_atom_site_symmetry_multiplicity
_atom_site_calc_flag
C1 C 0.51787(12) 0.65574(12) 0.3031(3) 0.0320(5) Uani 1 1 d
C2 C 0.35114(12) 0.89237(12) 0.2824(3) 0.0337(5) Uani 1 1 d
H4 H 0.2464(16) 0.7057(16) -0.009(4) 0.048(9) Uiso 1 1 d
H1A H 0.5041(18) 0.6605(16) 0.562(4) 0.053(9) Uiso 1 1 d
H2A H 0.4394(17) 0.6129(14) 0.151(3) 0.040(7) Uiso 1 1 d
H3A H 0.6170(14) 0.6880(13) 0.204(4) 0.037(6) Uiso 1 1 d
H4A H 0.3448(14) 0.7854(14) 0.331(3) 0.037(6) Uiso 1 1 d
H5A H 0.2508(14) 0.8738(16) 0.397(3) 0.041(7) Uiso 1 1 d
H6A H 0.4389(15) 0.9364(15) 0.189(4) 0.046(8) Uiso 1 1 d
H1B H 0.4277(19) 0.6430(17) 0.446(4) 0.058(9) Uiso 1 1 d
H2B H 0.5059(17) 0.6432(15) 0.055(4) 0.038(8) Uiso 1 1 d
H3B H 0.6162(16) 0.6987(15) 0.418(4) 0.051(8) Uiso 1 1 d
H4B H 0.4266(17) 0.8115(15) 0.262(4) 0.052(8) Uiso 1 1 d
H5B H 0.2600(15) 0.9527(18) 0.337(4) 0.050(8) Uiso 1 1 d
H6B H 0.3789(17) 0.9944(19) 0.213(4) 0.066(9) Uiso 1 1 d
H1C H 0.0789(17) 0.6297(15) 0.287(4) 0.049(8) Uiso 1 1 d
H1D H 0.058(2) 0.6503(18) 0.449(5) 0.067(10) Uiso 1 1 d
N1 N 0.47974(15) 0.64792(15) 0.4613(3) 0.0496(6) Uani 1 1 d
N2 N 0.48163(15) 0.63887(16) 0.1466(3) 0.0449(6) Uani 1 1 d
N3 N 0.59279(11) 0.67898(12) 0.3041(3) 0.0386(4) Uani 1 1 d
N4 N 0.37959(14) 0.81953(12) 0.2966(3) 0.0429(5) Uani 1 1 d
N5 N 0.27739(13) 0.90787(15) 0.3327(3) 0.0414(5) Uani 1 1 d
N6 N 0.39644(15) 0.94942(14) 0.2171(3) 0.0453(5) Uani 1 1 d
O1 O 0.03947(12) 0.63884(12) 0.3466(3) 0.0504(5) Uani 1 1 d
O2 O 0.18151(8) 0.59663(9) 0.1911(2) 0.0389(4) Uani 1 1 d
O3 O 0.27732(9) 0.68048(9) 0.37661(18) 0.0324(4) Uani 1 1 d
O4 O 0.28090(10) 0.68328(10) 0.02919(19) 0.0308(3) Uani 1 1 d
O5 O 0.32728(8) 0.56457(8) 0.1952(2) 0.0344(3) Uani 1 1 d
P1 P 0.26421(3) 0.62901(3) 0.20586(7) 0.02443(14) Uani 1 1 d

loop_
_atom_site_aniso_label
_atom_site_aniso_U_11
_atom_site_aniso_U_22
_atom_site_aniso_U_33
_atom_site_aniso_U_23
_atom_site_aniso_U_13
_atom_site_aniso_U_12
C1 0.0308(12) 0.0340(11) 0.0313(9) 0.0052(10) 0.0035(10) 0.0004(9)
C2 0.0371(12) 0.0300(12) 0.0339(9) -0.0055(10) 0.0007(9) -0.0037(9)
N1 0.0356(13) 0.0799(18) 0.0331(11) -0.0011(10) 0.0051(10) -0.0153(12)
N2 0.0335(13) 0.0680(17) 0.0331(11) 0.0001(10) 0.0013(9) -0.0100(12)
N3 0.0311(10) 0.0552(12) 0.0295(9) 0.0046(10) 0.0045(9) -0.0078(9)
N4 0.0370(12) 0.0288(11) 0.0628(12) -0.0048(11) 0.0064(12) -0.0018(9)
N5 0.0367(12) 0.0338(12) 0.0537(13) 0.0048(10) 0.0100(9) 0.0029(10)
N6 0.0436(14) 0.0323(12) 0.0600(12) -0.0022(11) 0.0161(11) -0.0036(10)
O1 0.0345(11) 0.0620(13) 0.0548(11) -0.0157(9) -0.0016(9) -0.0016(9)
O2 0.0309(8) 0.0440(9) 0.0417(8) 0.0004(8) 0.0020(7) -0.0090(7)
O3 0.0391(9) 0.0293(8) 0.0288(7) -0.0037(6) 0.0025(6) -0.0002(7)
O4 0.0304(9) 0.0333(9) 0.0288(7) 0.0065(6) 0.0023(6) 0.0022(8)
O5 0.0386(8) 0.0323(8) 0.0325(7) -0.0007(7) 0.0025(7) 0.0103(6)
P1 0.0261(3) 0.0234(3) 0.0238(2) -0.0013(2) 0.0017(2) -0.0005(2)

loop_
_atom_type_symbol
_atom_type_description
_atom_type_scat_dispersion_real
_atom_type_scat_dispersion_imag
_atom_type_scat_source
C C 0.0033 0.0016 'International Tables Vol C Tables 4.2.6.8 and 6.1.1.4'
H H 0.0000 0.0000 'International Tables Vol C Tables 4.2.6.8 and 6.1.1.4'
N N 0.0061 0.0033 'International Tables Vol C Tables 4.2.6.8 and 6.1.1.4'
O O 0.0106 0.0060 'International Tables Vol C Tables 4.2.6.8 and 6.1.1.4'
P P 0.1023 0.0942 'International Tables Vol C Tables 4.2.6.8 and 6.1.1.4'

loop_
_geom_angle_atom_site_label_1
_geom_angle_atom_site_label_2
_geom_angle_atom_site_label_3
_geom_angle
N2 C1 N3 120.7(2)
N2 C1 N1 120.0(2)
N3 C1 N1 119.3(2)
N6 C2 N5 120.0(2)
N6 C2 N4 119.7(2)
N5 C2 N4 120.2(2)
C1 N1 H1A 118.5(19)
C1 N1 H1B 112(2)
H1A N1 H1B 127(3)
C1 N2 H2A 118.4(16)
C1 N2 H2B 118(2)
H2A N2 H2B 122(3)
C1 N3 H3A 120.6(16)
C1 N3 H3B 119.6(16)
H3A N3 H3B 118(2)
C2 N4 H4A 113.4(16)
C2 N4 H4B 117.8(18)
H4A N4 H4B 128(2)
C2 N5 H5A 120.4(16)
C2 N5 H5B 122.3(19)
H5A N5 H5B 114(3)
C2 N6 H6A 115.2(19)
C2 N6 H6B 119(2)
H6A N6 H6B 126(3)
H1C O1 H1D 102(3)
P1 O4 H4 117(2)
O2 P1 O5 112.68(8)
O2 P1 O3 113.50(9)
O5 P1 O3 110.20(9)
O2 P1 O4 108.29(9)
O5 P1 O4 104.17(9)
O3 P1 O4 107.42(7)

loop_
_geom_bond_atom_site_label_1
_geom_bond_atom_site_label_2
_geom_bond_distance
C1 N2 1.319(3)
C1 N3 1.321(3)
C1 N1 1.321(3)
C2 N6 1.315(3)
C2 N5 1.321(3)
C2 N4 1.321(3)
N1 H1A 0.86(3)
N1 H1B 0.89(3)
N2 H2A 0.84(3)
N2 H2B 0.78(3)
N3 H3A 0.85(2)
N3 H3B 0.97(3)
N4 H4A 0.86(2)
N4 H4B 0.84(3)
N5 H5A 0.86(3)
N5 H5B 0.81(3)
N6 H6A 0.78(3)
N6 H6B 0.81(3)
O1 H1C 0.81(3)
O1 H1D 0.83(4)
O2 P1 1.4997(15)
O3 P1 1.5272(14)
O4 P1 1.5983(16)
O4 H4 0.75(3)
O5 P1 1.5206(13)

loop_
_geom_hbond_atom_site_label_D
_geom_hbond_atom_site_label_H
_geom_hbond_atom_site_label_A
_geom_hbond_distance_DH
_geom_hbond_distance_HA
_geom_hbond_distance_DA
_geom_hbond_angle_DHA
_geom_hbond_site_symmetry_A
N1 H1A O5 0.86(3) 2.05(3) 2.901(3) 172(3) 8_566
N2 H2B O5 0.78(3) 2.12(3) 2.901(3) 171(3) 8_565
N2 H2A O5 0.84(3) 2.08(3) 2.906(3) 169(2) .
N3 H3B O3 0.97(3) 1.89(3) 2.842(3) 167(3) 8_566
N3 H3A O4 0.85(2) 2.09(3) 2.936(3) 174(2) 8_565
N4 H4B O1 0.84(3) 2.22(3) 2.970(3) 148(2) 3_565
N4 H4A O3 0.86(2) 2.13(3) 2.964(3) 165(2) .
N5 H5B O5 0.81(3) 2.40(3) 3.180(3) 162(3) 4
N5 H5A O4 0.86(3) 2.16(3) 3.019(3) 174(2) 5_455
N6 H6B O2 0.81(3) 2.12(3) 2.883(3) 157(3) 4
N6 H6A O1 0.78(3) 2.13(3) 2.868(3) 159(2) 3_565
O1 H1C O2 0.81(3) 1.94(3) 2.739(3) 168(3) .
O1 H1D O2 0.83(4) 1.95(4) 2.771(3) 177(3) 5_455
O4 H4 O3 0.75(3) 1.84(3) 2.567(2) 166(3) 5_454
